data_1507382
loop_
_publ_author_name
'Hirasawa, Yusuke'
'Morita, Hiroshi'
'Shiro, Motoo'
'Kobayashi, Jun'ichi'

_publ_section_title
;
 Sieboldine A, a novel tetracyclic alkaloid from Lycopodium sieboldii,
 inhibiting acetylcholinesterase.
;
_journal_issue 21
_journal_name_full 'Organic letters'
_journal_page_first 3991
_journal_page_last 3993
_journal_paper_doi 10.1021/ol035560s
_journal_volume 5
_journal_year 2003
_chemical_formula_moiety 'C16 H23 N O4 '
_chemical_formula_sum 'C16 H23 N O4'
_chemical_formula_weight 293.36
_space_group_IT_number 19
_symmetry_cell_setting orthorhombic
_symmetry_Int_Tables_number 19
_symmetry_space_group_name_Hall 'P 2ac 2ab'
_symmetry_space_group_name_H-M 'P 21 21 21'
_audit_creation_date 'Wed Jul 23 08:49:58 2003'
_audit_creation_method 'by teXsan'
_cell_angle_alpha 90
_cell_angle_beta 90
_cell_angle_gamma 90
_cell_formula_units_Z 4
_cell_length_a 7.8245(7)
_cell_length_b 10.4867(9)
_cell_length_c 17.601(1)
_cell_measurement_reflns_used 14654
_cell_measurement_temperature 93.2
_cell_measurement_theta_max 29.9
_cell_measurement_theta_min 3.4
_cell_volume 1444.2(2)
_computing_cell_refinement 'PROCESS-AUTO (Rigaku, 1998)'
_computing_data_collection 'PROCESS-AUTO (Rigaku, 1998)'
_computing_data_reduction 'teXsan (MSC & Rigaku, 1999)'
_computing_molecular_graphics 'ORTEP (Johnson, 1976)'
_computing_publication_material 'teXsan (MSC & Rigaku, 1999)'
_computing_structure_refinement 'teXsan (MSC & Rigaku, 1999)'
_computing_structure_solution 'SIR97 (Altomare, 1999)'
_diffrn_detector_area_resol_mean 10.00
_diffrn_measured_fraction_theta_full 0.9967
_diffrn_measured_fraction_theta_max 0.9967
_diffrn_measurement_device_type 'Rigaku RAXIS-RAPID Imaging Plate'
_diffrn_measurement_method \w
_diffrn_radiation_type 'Mo K\a'
_diffrn_radiation_wavelength 0.7107
_diffrn_reflns_av_R_equivalents 0.031
_diffrn_reflns_limit_h_max 10
_diffrn_reflns_limit_h_min -10
_diffrn_reflns_limit_k_max 14
_diffrn_reflns_limit_k_min -14
_diffrn_reflns_limit_l_max 24
_diffrn_reflns_limit_l_min -24
_diffrn_reflns_number 16438
_diffrn_reflns_theta_full 29.99
_diffrn_reflns_theta_max 29.99
_exptl_absorpt_coefficient_mu 0.096
_exptl_absorpt_correction_T_max 0.972
_exptl_absorpt_correction_T_min 0.882
_exptl_absorpt_correction_type multi-scan
_exptl_absorpt_process_details 'ABSCOR (Higashi, 1995)'
_exptl_crystal_colour colorless
_exptl_crystal_density_diffrn 1.349
_exptl_crystal_density_method 'not measured'
_exptl_crystal_description block
_exptl_crystal_F_000 632.00
_exptl_crystal_size_max 0.300
_exptl_crystal_size_mid 0.300
_exptl_crystal_size_min 0.300
_refine_diff_density_max 0.31
_refine_diff_density_min -0.19
_refine_ls_extinction_method none
_refine_ls_goodness_of_fit_ref 1.033
_refine_ls_hydrogen_treatment noref
_refine_ls_number_parameters 193
_refine_ls_number_reflns 2398
_refine_ls_R_factor_gt 0.0316
_refine_ls_shift/su_max 0.0004
_refine_ls_structure_factor_coef Fsqd
_refine_ls_weighting_details 'w = 1/[\s^2^(Fo^2^) + (0.05000(Max(Fo^2^,0) + 2Fc^2^)/3)^2^]'
_refine_ls_weighting_scheme calc
_refine_ls_wR_factor_ref 0.0776
_reflns_number_gt 2143
_reflns_number_total 2398
_reflns_threshold_expression F^2^>2.0\s(F^2^)
_cod_data_source_file ol035560ssi20030819_112429.cif
_cod_data_source_block General
_cod_original_sg_symbol_Hall 'P 2ac 2ab  '
_cod_original_sg_symbol_H-M 'P 21 21 21   '
_cod_original_formula_sum 'C16 H23 N O4 '
_cod_database_code 1507382

loop_
_symmetry_equiv_pos_as_xyz
x,y,z
1/2-x,-y,1/2+z
1/2+x,1/2-y,-z
-x,1/2+y,1/2-z

loop_
_atom_site_label
_atom_site_type_symbol
_atom_site_fract_x
_atom_site_fract_y
_atom_site_fract_z
_atom_site_U_iso_or_equiv
_atom_site_adp_type
_atom_site_occupancy
_atom_site_calc_flag
O1 O 0.1365(1) 0.1213(1) 0.11153(6) 0.0193(2) Uani 1.00 d
O2 O 0.2606(1) 0.12857(10) 0.26232(5) 0.0155(2) Uani 1.00 d
O3 O 0.4771(1) 0.1997(1) 0.40030(6) 0.0260(3) Uani 1.00 d
O4 O 0.3264(1) -0.0955(1) 0.45451(5) 0.0196(2) Uani 1.00 d
N1 N 0.2621(2) 0.0298(1) 0.13872(6) 0.0165(3) Uani 1.00 d
C1 C 0.3600(2) 0.0951(1) 0.19651(7) 0.0169(3) Uani 1.00 d
C2 C 0.5115(2) 0.0173(2) 0.22595(8) 0.0222(4) Uani 1.00 d
C3 C 0.4523(2) -0.0368(1) 0.30306(8) 0.0185(3) Uani 1.00 d
C4 C 0.3048(2) 0.0486(1) 0.32719(7) 0.0143(3) Uani 1.00 d
C5 C 0.3399(2) 0.1522(1) 0.38731(8) 0.0168(3) Uani 1.00 d
C6 C 0.1697(2) 0.1873(1) 0.42309(8) 0.0166(3) Uani 1.00 d
C7 C 0.0337(2) 0.1046(1) 0.38274(7) 0.0146(3) Uani 1.00 d
C8 C -0.1224(2) 0.0710(1) 0.43079(8) 0.0171(3) Uani 1.00 d
C9 C 0.1665(2) -0.0834(1) 0.16361(8) 0.0176(3) Uani 1.00 d
C10 C 0.0166(2) -0.0651(1) 0.21972(7) 0.0170(3) Uani 1.00 d
C11 C 0.0483(2) -0.1067(1) 0.30240(7) 0.0159(3) Uani 1.00 d
C12 C 0.1400(2) -0.0143(1) 0.35692(7) 0.0130(3) Uani 1.00 d
C13 C 0.1792(2) -0.0845(1) 0.43128(7) 0.0144(3) Uani 1.00 d
C14 C 0.0275(2) -0.1270(1) 0.47672(7) 0.0163(3) Uani 1.00 d
C15 C -0.0828(2) -0.0121(1) 0.50027(8) 0.0165(3) Uani 1.00 d
C16 C -0.2454(2) -0.0582(2) 0.53879(9) 0.0232(3) Uani 1.00 d
H1 H 0.4034 0.1716 0.1750 0.0203 Uiso 1.00 calc
H1O H 0.151(2) 0.118(2) 0.061(1) 0.0233 Uiso 1.00 d
H2a H 0.5382 -0.0499 0.1917 0.0266 Uiso 1.00 calc
H2b H 0.6090 0.0703 0.2324 0.0266 Uiso 1.00 calc
H3a H 0.4150 -0.1225 0.2976 0.0222 Uiso 1.00 calc
H3b H 0.5423 -0.0331 0.3392 0.0222 Uiso 1.00 calc
H6a H 0.1713 0.1692 0.4760 0.0199 Uiso 1.00 calc
H6b H 0.1462 0.2752 0.4155 0.0199 Uiso 1.00 calc
H7 H -0.0040 0.1487 0.3387 0.0176 Uiso 1.00 calc
H8a H -0.1730 0.1481 0.4480 0.0205 Uiso 1.00 calc
H8b H -0.2014 0.0264 0.3996 0.0205 Uiso 1.00 calc
H9a H 0.1213 -0.1227 0.1193 0.0211 Uiso 1.00 calc
H9b H 0.2460 -0.1393 0.1871 0.0211 Uiso 1.00 calc
H10a H -0.0778 -0.1127 0.2010 0.0204 Uiso 1.00 calc
H10b H -0.0116 0.0230 0.2203 0.0204 Uiso 1.00 calc
H11a H 0.1147 -0.1825 0.3006 0.0191 Uiso 1.00 calc
H11b H -0.0601 -0.1250 0.3241 0.0191 Uiso 1.00 calc
H14a H 0.0660 -0.1700 0.5210 0.0196 Uiso 1.00 calc
H14b H -0.0395 -0.1836 0.4469 0.0196 Uiso 1.00 calc
H15 H -0.0199 0.0377 0.5357 0.0198 Uiso 1.00 calc
H16a H -0.3092 -0.1090 0.5043 0.0279 Uiso 1.00 calc
H16b H -0.2165 -0.1075 0.5822 0.0279 Uiso 1.00 calc
H16c H -0.3119 0.0132 0.5539 0.0279 Uiso 1.00 calc

loop_
_atom_site_aniso_label
_atom_site_aniso_U_11
_atom_site_aniso_U_22
_atom_site_aniso_U_33
_atom_site_aniso_U_12
_atom_site_aniso_U_13
_atom_site_aniso_U_23
O1 0.0222(5) 0.0222(5) 0.0134(4) 0.0087(5) -0.0012(4) 0.0005(4)
O2 0.0174(5) 0.0167(5) 0.0124(4) 0.0009(4) -0.0012(4) 0.0018(4)
O3 0.0200(6) 0.0294(6) 0.0287(6) -0.0079(5) -0.0059(5) -0.0030(5)
O4 0.0178(5) 0.0253(5) 0.0157(4) 0.0042(5) -0.0017(4) 0.0025(4)
N1 0.0170(6) 0.0172(6) 0.0152(5) 0.0030(5) -0.0018(5) 0.0008(5)
C1 0.0156(6) 0.0202(6) 0.0149(5) -0.0028(6) 0.0014(5) 0.0009(5)
C2 0.0142(7) 0.0329(8) 0.0194(6) 0.0011(7) 0.0006(6) 0.0017(6)
C3 0.0133(6) 0.0236(7) 0.0187(6) 0.0025(6) -0.0021(5) 0.0016(6)
C4 0.0133(6) 0.0160(6) 0.0135(6) -0.0014(5) -0.0034(5) 0.0006(5)
C5 0.0182(7) 0.0174(6) 0.0149(6) -0.0026(6) -0.0039(5) 0.0017(5)
C6 0.0200(7) 0.0140(6) 0.0158(6) -0.0013(6) -0.0029(6) -0.0015(5)
C7 0.0150(7) 0.0134(6) 0.0154(6) 0.0001(6) -0.0032(5) -0.0007(5)
C8 0.0141(6) 0.0175(6) 0.0196(6) 0.0014(6) -0.0010(5) -0.0026(6)
C9 0.0191(7) 0.0178(7) 0.0160(6) -0.0002(6) -0.0008(5) -0.0021(5)
C10 0.0157(7) 0.0210(7) 0.0144(5) -0.0023(6) -0.0021(5) -0.0034(5)
C11 0.0164(6) 0.0160(6) 0.0153(6) -0.0012(6) -0.0012(5) -0.0030(5)
C12 0.0130(6) 0.0127(6) 0.0132(5) -0.0009(5) -0.0018(5) -0.0008(5)
C13 0.0188(7) 0.0111(6) 0.0132(5) 0.0030(5) -0.0009(5) -0.0030(5)
C14 0.0196(7) 0.0148(6) 0.0145(5) 0.0002(6) 0.0006(5) 0.0001(5)
C15 0.0162(6) 0.0165(6) 0.0168(6) -0.0012(6) 0.0020(5) -0.0040(5)
C16 0.0214(7) 0.0194(7) 0.0288(7) -0.0018(7) 0.0075(6) -0.0036(6)

loop_
_atom_type_symbol
_atom_type_description
_atom_type_scat_dispersion_real
_atom_type_scat_dispersion_imag
_atom_type_scat_source
C C 0.003 0.002
;International Tables for Crystallography
(1992, Vol. C, Tables 4.2.6.8 and 6.1.1.1)
;
H H 0.000 0.000
;International Tables for Crystallography
(1992, Vol. C, Table 6.1.1.2)
;
N N 0.006 0.003
;International Tables for Crystallography
(1992, Vol. C, Tables 4.2.6.8 and 6.1.1.1)
;
O O 0.011 0.006
;International Tables for Crystallography
(1992, Vol. C, Tables 4.2.6.8 and 6.1.1.1)
;

loop_
_geom_angle_atom_site_label_1
_geom_angle_atom_site_label_2
_geom_angle_atom_site_label_3
_geom_angle
_geom_angle_publ_flag
N1 O1 H1O 103(1) no
C1 O2 C4 111.2(1) yes
O1 N1 C1 106.1(1) yes
O1 N1 C9 106.7(1) yes
C1 N1 C9 116.3(1) yes
O2 C1 N1 113.3(1) yes
O2 C1 C2 106.0(1) yes
O2 C1 H1 108.0 no
N1 C1 C2 113.4(1) yes
N1 C1 H1 108.0 no
C2 C1 H1 108.0 no
C1 C2 C3 105.1(1) yes
C1 C2 H2a 110.5 no
C1 C2 H2b 110.5 no
C3 C2 H2a 110.5 no
C3 C2 H2b 110.5 no
H2a C2 H2b 109.5 no
C2 C3 C4 104.9(1) yes
C2 C3 H3a 110.6 no
C2 C3 H3b 110.6 no
C4 C3 H3a 110.6 no
C4 C3 H3b 110.6 no
H3a C3 H3b 109.5 no
O2 C4 C3 107.4(1) yes
O2 C4 C5 100.1(1) yes
O2 C4 C12 108.3(1) yes
C3 C4 C5 118.1(1) yes
C3 C4 C12 118.6(1) yes
C5 C4 C12 102.6(1) yes
O3 C5 C4 125.5(1) yes
O3 C5 C6 127.0(1) yes
C4 C5 C6 107.4(1) yes
C5 C6 C7 106.1(1) yes
C5 C6 H6a 110.3 no
C5 C6 H6b 110.3 no
C7 C6 H6a 110.3 no
C7 C6 H6b 110.3 no
H6a C6 H6b 109.5 no
C6 C7 C8 115.2(1) yes
C6 C7 C12 102.4(1) yes
C6 C7 H7 108.4 no
C8 C7 C12 113.7(1) yes
C8 C7 H7 108.4 no
C12 C7 H7 108.4 no
C7 C8 C15 114.3(1) yes
C7 C8 H8a 108.3 no
C7 C8 H8b 108.3 no
C15 C8 H8a 108.3 no
C15 C8 H8b 108.3 no
H8a C8 H8b 109.5 no
N1 C9 C10 118.4(1) yes
N1 C9 H9a 107.2 no
N1 C9 H9b 107.2 no
C10 C9 H9a 107.2 no
C10 C9 H9b 107.2 no
H9a C9 H9b 109.5 no
C9 C10 C11 116.5(1) yes
C9 C10 H10a 107.7 no
C9 C10 H10b 107.7 no
C11 C10 H10a 107.7 no
C11 C10 H10b 107.7 no
H10a C10 H10b 109.5 no
C10 C11 C12 119.1(1) yes
C10 C11 H11a 107.0 no
C10 C11 H11b 107.0 no
C12 C11 H11a 107.0 no
C12 C11 H11b 107.0 no
H11a C11 H11b 109.5 no
C4 C12 C7 101.7(1) yes
C4 C12 C11 116.6(1) yes
C4 C12 C13 109.2(1) yes
C7 C12 C11 115.7(1) yes
C7 C12 C13 103.9(1) yes
C11 C12 C13 108.9(1) yes
O4 C13 C12 121.1(1) yes
O4 C13 C14 122.5(1) yes
C12 C13 C14 116.1(1) yes
C13 C14 C15 110.8(1) yes
C13 C14 H14a 109.1 no
C13 C14 H14b 109.1 no
C15 C14 H14a 109.1 no
C15 C14 H14b 109.1 no
H14a C14 H14b 109.5 no
C8 C15 C14 110.1(1) yes
C8 C15 C16 111.6(1) yes
C8 C15 H15 108.4 no
C14 C15 C16 109.9(1) yes
C14 C15 H15 108.4 no
C16 C15 H15 108.4 no
C15 C16 H16a 109.5 no
C15 C16 H16b 109.5 no
C15 C16 H16c 109.5 no
H16a C16 H16b 109.5 no
H16a C16 H16c 109.5 no
H16b C16 H16c 109.5 no

loop_
_geom_bond_atom_site_label_1
_geom_bond_atom_site_label_2
_geom_bond_distance
_geom_bond_publ_flag
O1 N1 1.455(2) yes
O1 H1O 0.90(2) no
O2 C1 1.439(2) yes
O2 C4 1.458(2) yes
O3 C5 1.206(2) yes
O4 C13 1.228(2) yes
N1 C1 1.446(2) yes
N1 C9 1.469(2) yes
C1 C2 1.529(2) yes
C1 H1 0.950 no
C2 C3 1.542(2) yes
C2 H2a 0.950 no
C2 H2b 0.950 no
C3 C4 1.521(2) yes
C3 H3a 0.950 no
C3 H3b 0.950 no
C4 C5 1.541(2) yes
C4 C12 1.540(2) yes
C5 C6 1.518(2) yes
C6 C7 1.546(2) yes
C6 H6a 0.950 no
C6 H6b 0.950 no
C7 C8 1.527(2) yes
C7 C12 1.566(2) yes
C7 H7 0.950 no
C8 C15 1.533(2) yes
C8 H8a 0.950 no
C8 H8b 0.950 no
C9 C10 1.545(2) yes
C9 H9a 0.950 no
C9 H9b 0.950 no
C10 C11 1.539(2) yes
C10 H10a 0.950 no
C10 H10b 0.950 no
C11 C12 1.541(2) yes
C11 H11a 0.950 no
C11 H11b 0.950 no
C12 C13 1.533(2) yes
C13 C14 1.499(2) yes
C14 C15 1.539(2) yes
C14 H14a 0.950 no
C14 H14b 0.950 no
C15 C16 1.520(2) yes
C15 H15 0.950 no
C16 H16a 0.950 no
C16 H16b 0.950 no
C16 H16c 0.950 no

loop_
_geom_contact_atom_site_label_1
_geom_contact_atom_site_label_2
_geom_contact_distance
_geom_contact_site_symmetry_2
O1 O4 2.792(1) 2_554
O1 C14 3.320(2) 4_555
O1 C16 3.383(2) 2_454
O1 C13 3.506(2) 2_554
O1 C11 3.539(2) 4_555
O1 C14 3.542(2) 2_554
O3 C8 3.454(2) 1_655
O4 N1 3.386(2) 2_555
O4 C14 3.522(2) 3_546
N1 C14 3.447(2) 2_554
N1 C15 3.503(2) 2_554

loop_
_geom_torsion_atom_site_label_1
_geom_torsion_atom_site_label_2
_geom_torsion_atom_site_label_3
_geom_torsion_atom_site_label_4
_geom_torsion
_geom_torsion_publ_flag
O1 N1 C1 O2 65.2(1) yes
O1 N1 C1 C2 -173.9(1) yes
O1 N1 C9 C10 -51.8(1) yes
O2 C1 N1 C9 -53.3(2) yes
O2 C1 C2 C3 23.1(2) yes
O2 C4 C3 C2 10.5(1) yes
O2 C4 C5 O3 -91.4(2) yes
O2 C4 C5 C6 85.4(1) yes
O2 C4 C12 C7 -63.2(1) yes
O2 C4 C12 C11 63.6(1) yes
O2 C4 C12 C13 -172.5(1) yes
O3 C5 C4 C3 24.6(2) yes
O3 C5 C4 C12 157.1(1) yes
O3 C5 C6 C7 176.1(1) yes
O4 C13 C12 C4 -7.2(2) yes
O4 C13 C12 C7 -115.1(1) yes
O4 C13 C12 C11 121.1(1) yes
O4 C13 C14 C15 113.9(1) yes
N1 C1 O2 C4 107.7(1) yes
N1 C1 C2 C3 -101.9(1) yes
N1 C9 C10 C11 -105.9(1) yes
C1 O2 C4 C3 4.2(1) yes
C1 O2 C4 C5 128.0(1) yes
C1 O2 C4 C12 -125.0(1) yes
C1 N1 C9 C10 66.3(2) yes
C1 C2 C3 C4 -20.3(2) yes
C2 C1 O2 C4 -17.2(1) yes
C2 C1 N1 C9 67.7(2) yes
C2 C3 C4 C5 -101.5(1) yes
C2 C3 C4 C12 133.6(1) yes
C3 C4 C5 C6 -158.5(1) yes
C3 C4 C12 C7 174.2(1) yes
C3 C4 C12 C11 -59.0(2) yes
C3 C4 C12 C13 64.8(1) yes
C4 C5 C6 C7 -0.7(1) yes
C4 C12 C7 C6 -42.6(1) yes
C4 C12 C7 C8 -167.5(1) yes
C4 C12 C11 C10 -47.8(2) yes
C4 C12 C13 C14 167.2(1) yes
C5 C4 C12 C7 42.1(1) yes
C5 C4 C12 C11 168.8(1) yes
C5 C4 C12 C13 -67.3(1) yes
C5 C6 C7 C8 150.6(1) yes
C5 C6 C7 C12 26.7(1) yes
C6 C5 C4 C12 -26.1(1) yes
C6 C7 C8 C15 -64.0(2) yes
C6 C7 C12 C11 -170.0(1) yes
C6 C7 C12 C13 70.8(1) yes
C7 C8 C15 C14 -49.3(2) yes
C7 C8 C15 C16 -171.6(1) yes
C7 C12 C11 C10 71.7(2) yes
C7 C12 C13 C14 59.3(1) yes
C8 C7 C12 C11 65.1(1) yes
C8 C7 C12 C13 -54.2(1) yes
C8 C15 C14 C13 50.7(1) yes
C9 C10 C11 C12 83.1(2) yes
C10 C11 C12 C13 -171.8(1) yes
C11 C12 C13 C14 -64.5(1) yes
C12 C7 C8 C15 53.8(2) yes
C12 C13 C14 C15 -60.4(1) yes
C13 C14 C15 C16 173.9(1) yes
C13 C14 C15 C16 173.9(1) yes

loop_
_cod_related_entry_id
_cod_related_entry_database
_cod_related_entry_code
1 ChemSpider 9997134
